data_7045482
loop_
_publ_author_name
'Tay, Aaron Chin Yit'
'Frogley, Benjamin J.'
'Ware, David C.'
'Brothers, Penelope J.'

_publ_section_title
;
 Boron calixphyrin complexes: exploring the coordination chemistry of a
 BODIPY/porphyrin hybrid.
;
_journal_issue 10
_journal_name_full 'Dalton transactions (Cambridge, England : 2003)'
_journal_page_first 3388
_journal_page_last 3399
_journal_paper_doi 10.1039/c7dt04575a
_journal_volume 47
_journal_year 2018
_chemical_formula_moiety 'C36 H20 B2 F12 N4 O'
_chemical_formula_sum 'C36 H20 B2 F12 N4 O'
_chemical_formula_weight 774.18
_space_group_crystal_system triclinic
_space_group_IT_number 2
_space_group_name_Hall '-P 1'
_space_group_name_H-M_alt 'P -1'
_symmetry_space_group_name_Hall '-P 1'
_symmetry_space_group_name_H-M 'P -1'
_atom_sites_solution_hydrogens geom
_audit_creation_method SHELXL-2014/7
_audit_update_record
;
2018-01-14 deposited with the CCDC.
2018-01-31 downloaded from the CCDC.
;
_cell_angle_alpha 83.225(4)
_cell_angle_beta 79.773(4)
_cell_angle_gamma 67.472(4)
_cell_formula_units_Z 6
_cell_length_a 16.1693(10)
_cell_length_b 17.8717(11)
_cell_length_c 18.1564(11)
_cell_measurement_reflns_used 151819
_cell_measurement_temperature 99(2)
_cell_measurement_theta_max 27.928
_cell_measurement_theta_min 1.141
_cell_volume 4762.1(5)
_computing_cell_refinement 'SAINT (Siemens, 1995)'
_computing_data_collection 'SMART (Siemens, 1995)'
_computing_data_reduction SAINT
_computing_molecular_graphics 'Ortep-III (Burnett & Johnson, 1996)'
_computing_publication_material 'SHELXTL (Sheldrick, 2008)'
_computing_structure_refinement 'SHELXL-2014/7 (Sheldrick, 2014)'
_computing_structure_solution 'SHELXL-2016/4 (Sheldrick, 2016)'
_diffrn_ambient_temperature 99(2)
_diffrn_measured_fraction_theta_full 0.993
_diffrn_measured_fraction_theta_max 0.972
_diffrn_measurement_device_type 'Siemens SMART CCD'
_diffrn_measurement_method 'Area detector \w scans'
_diffrn_radiation_type MoK\a
_diffrn_radiation_wavelength 0.71073
_diffrn_reflns_av_R_equivalents 0.1883
_diffrn_reflns_av_unetI/netI 0.1850
_diffrn_reflns_Laue_measured_fraction_full 0.993
_diffrn_reflns_Laue_measured_fraction_max 0.972
_diffrn_reflns_limit_h_max 21
_diffrn_reflns_limit_h_min -21
_diffrn_reflns_limit_k_max 23
_diffrn_reflns_limit_k_min -23
_diffrn_reflns_limit_l_max 23
_diffrn_reflns_limit_l_min -23
_diffrn_reflns_number 151819
_diffrn_reflns_point_group_measured_fraction_full 0.993
_diffrn_reflns_point_group_measured_fraction_max 0.972
_diffrn_reflns_theta_full 25.242
_diffrn_reflns_theta_max 27.928
_diffrn_reflns_theta_min 1.141
_exptl_absorpt_coefficient_mu 0.147
_exptl_absorpt_correction_T_max 0.2621
_exptl_absorpt_correction_T_min 0.2009
_exptl_absorpt_correction_type multi-scan
_exptl_absorpt_process_details 'SADABS; Sheldrick, 1996'
_exptl_crystal_colour Red
_exptl_crystal_density_diffrn 1.620
_exptl_crystal_description Block
_exptl_crystal_F_000 2340
_exptl_crystal_size_max 0.20
_exptl_crystal_size_mid 0.12
_exptl_crystal_size_min 0.10
_refine_diff_density_max 0.530
_refine_diff_density_min -0.329
_refine_diff_density_rms 0.064
_refine_ls_extinction_coef 0.0022(2)
_refine_ls_extinction_expression Fc^*^=kFc[1+0.001xFc^2^\l^3^/sin(2\q)]^-1/4^
_refine_ls_extinction_method 'SHELXL-2014/7 (Sheldrick 2014'
_refine_ls_goodness_of_fit_ref 0.943
_refine_ls_hydrogen_treatment constr
_refine_ls_matrix_type full
_refine_ls_number_parameters 1475
_refine_ls_number_reflns 22188
_refine_ls_number_restraints 0
_refine_ls_restrained_S_all 0.943
_refine_ls_R_factor_all 0.3002
_refine_ls_R_factor_gt 0.0767
_refine_ls_shift/su_max 0.001
_refine_ls_shift/su_mean 0.000
_refine_ls_structure_factor_coef Fsqd
_refine_ls_weighting_details 'w=1/[\s^2^(Fo^2^)+(0.0848P)^2^] where P=(Fo^2^+2Fc^2^)/3'
_refine_ls_weighting_scheme calc
_refine_ls_wR_factor_gt 0.1676
_refine_ls_wR_factor_ref 0.2546
_reflns_Friedel_coverage 0.000
_reflns_number_gt 4573
_reflns_number_total 22188
_reflns_threshold_expression 'I > 2\s(I)'
_cod_data_source_file c7dt04575a2.cif
_cod_data_source_block Compound_6b
_cod_depositor_comments 'Adding full bibliography for 7045479--7045482.cif.'
_cod_database_code 7045482
_shelx_shelxl_version_number 2014/7
_shelx_space_group_comment
;
The symmetry employed for this shelxl refinement is uniquely defined
by the following loop, which should always be used as a source of
symmetry information in preference to the above space-group names.
They are only intended as comments.
;

loop_
_space_group_symop_operation_xyz
'x, y, z'
'-x, -y, -z'

loop_
_atom_site_label
_atom_site_type_symbol
_atom_site_fract_x
_atom_site_fract_y
_atom_site_fract_z
_atom_site_U_iso_or_equiv
_atom_site_adp_type
_atom_site_occupancy
_atom_site_site_symmetry_order
_atom_site_calc_flag
_atom_site_refinement_flags_posn
_atom_site_refinement_flags_adp
_atom_site_refinement_flags_occupancy
_atom_site_disorder_assembly
_atom_site_disorder_group
B1A B 0.2801(12) 0.3298(12) 0.3433(11) 0.016(5) Uiso 0.486(9) 1 d . . P A 1
F2A F 0.4319(6) 0.3882(6) 0.1987(5) 0.032(3) Uiso 0.486(9) 1 d . . P A 1
O1E O 0.3203(10) 0.3509(10) 0.2757(9) 0.022(4) Uiso 0.486(9) 1 d . . P A 1
B2A B 0.4035(14) 0.3621(14) 0.2680(13) 0.029(6) Uiso 0.486(9) 1 d . . P A 1
F1F F 0.3352(10) 0.3077(10) 0.4012(9) 0.021(4) Uiso 0.486(9) 1 d . . P A 1
B1B B 0.2624(14) 0.3127(14) 0.3955(13) 0.033(6) Uiso 0.514(9) 1 d . . P A 2
F1B F 0.2381(7) 0.2756(7) 0.4666(6) 0.046(4) Uiso 0.514(9) 1 d . . P A 2
O1F O 0.3464(14) 0.3113(13) 0.3886(11) 0.039(7) Uiso 0.514(9) 1 d . . P A 2
B2B B 0.3866(16) 0.3388(16) 0.3242(14) 0.040(6) Uiso 0.514(9) 1 d . . P A 2
F1E F 0.3302(9) 0.3642(8) 0.2634(7) 0.028(4) Uiso 0.514(9) 1 d . . P A 2
B20A B 0.2972(10) 0.9142(10) 0.2700(9) 0.014(4) Uiso 0.498(9) 1 d . . P B 1
F11A F 0.3069(6) 0.9743(6) 0.2245(5) 0.027(3) Uiso 0.498(9) 1 d . . P B 1
O14A O 0.3802(9) 0.8647(10) 0.2925(8) 0.031(4) Uiso 0.498(9) 1 d . . P B 1
B10A B 0.3836(12) 0.7945(12) 0.3495(10) 0.016(4) Uiso 0.498(9) 1 d . . P B 1
F14B F 0.2945(8) 0.8006(8) 0.3615(7) 0.032(4) Uiso 0.498(9) 1 d . . P B 1
B20B B 0.2821(16) 0.8726(16) 0.3192(14) 0.041(7) Uiso 0.502(9) 1 d . . P B 2
O14B O 0.3032(10) 0.7784(10) 0.3780(8) 0.028(4) Uiso 0.502(9) 1 d . . P B 2
F14A F 0.3579(7) 0.8883(7) 0.2995(6) 0.025(3) Uiso 0.502(9) 1 d . . P B 2
F10B F 0.3617(6) 0.6917(6) 0.4378(5) 0.029(3) Uiso 0.502(9) 1 d . . P B 2
B10B B 0.3706(13) 0.7577(12) 0.3857(11) 0.021(5) Uiso 0.502(9) 1 d . . P B 2
B30A B 0.9436(13) 0.5385(13) 0.9855(12) 0.025(5) Uiso 0.5 1 d . . P C 1
F32A F 1.0422(7) 0.5317(7) 0.9682(6) 0.020(3) Uiso 0.5 1 d . . P C 1
O32A O 1.0269(8) 0.5595(8) 0.9573(7) 0.017(3) Uiso 0.5 1 d . . P C 2
B30B B 0.9578(16) 0.5784(16) 0.9480(14) 0.041(6) Uiso 0.5 1 d . . P C 2
F31B F 0.9725(6) 0.6404(6) 0.8916(5) 0.030(3) Uiso 0.5 1 d . . P C 2
B31B B 0.0525(12) 0.0040(12) 0.9886(11) 0.019(4) Uiso 0.5 1 d . . P D 1
F32B F 0.0007(9) 0.0273(8) 0.9295(7) 0.026(4) Uiso 0.5 1 d . . P D 1
O31D O -0.0164(9) 0.0249(8) 0.9420(8) 0.012(4) Uiso 0.5 1 d . . P D 1
B31C B 0.0683(14) 0.0270(14) 0.9375(13) 0.030(5) Uiso 0.5 1 d . . P D 2
F30A F 0.0978(6) 0.0528(6) 0.8659(5) 0.033(3) Uiso 0.5 1 d . . P D 2
C1 C 0.3246(5) 0.1824(5) 0.2997(5) 0.028(2) Uani 1 1 d . . . . .
C2 C 0.2733(7) 0.1371(6) 0.2897(5) 0.039(3) Uani 1 1 d . . . . .
H2 H 0.2971 0.0853 0.2719 0.047 Uiso 1 1 calc R U . . .
C3 C 0.1843(6) 0.1800(7) 0.3097(5) 0.045(3) Uani 1 1 d . . . . .
H3 H 0.1369 0.1639 0.3060 0.054 Uiso 1 1 calc R U . . .
C4 C 0.1763(6) 0.2523(6) 0.3367(5) 0.025(2) Uani 1 1 d . . . . .
C5 C 0.0895(6) 0.3197(6) 0.3685(6) 0.035(3) Uani 1 1 d . . . . .
C6 C 0.0238(6) 0.3419(6) 0.3107(6) 0.053(3) Uani 1 1 d . . . . .
H6A H 0.0128 0.2947 0.3022 0.080 Uiso 1 1 calc R U . . .
H6B H -0.0323 0.3834 0.3294 0.080 Uiso 1 1 calc R U . . .
H6C H 0.0498 0.3614 0.2645 0.080 Uiso 1 1 calc R U . . .
C7 C 0.0530(7) 0.2848(7) 0.4439(6) 0.058(4) Uani 1 1 d . . . . .
H7A H 0.0425 0.2374 0.4353 0.087 Uiso 1 1 calc R U . . .
H7B H 0.0966 0.2705 0.4779 0.087 Uiso 1 1 calc R U . . .
H7C H -0.0027 0.3248 0.4653 0.087 Uiso 1 1 calc R U . . .
C8 C 0.1061(6) 0.3937(6) 0.3812(6) 0.035(3) Uani 1 1 d . . . . .
C9 C 0.0410(6) 0.4688(6) 0.4003(6) 0.042(3) Uani 1 1 d . . . . .
H9 H -0.0215 0.4835 0.4073 0.051 Uiso 1 1 calc R U . . .
C10 C 0.0886(6) 0.5178(6) 0.4068(6) 0.042(3) Uani 1 1 d . . . . .
H10 H 0.0628 0.5714 0.4203 0.050 Uiso 1 1 calc R U . . .
C11 C 0.1824(6) 0.4728(6) 0.3898(5) 0.031(2) Uani 1 1 d . . . . .
C12 C 0.2495(6) 0.5077(6) 0.3858(5) 0.026(2) Uani 1 1 d . . . . .
C13 C 0.2087(6) 0.5947(6) 0.4143(6) 0.031(2) Uani 1 1 d . . . . .
C14 C 0.2068(6) 0.6081(7) 0.4886(6) 0.036(3) Uani 1 1 d . . . . .
C15 C 0.1756(6) 0.6841(7) 0.5105(6) 0.037(3) Uani 1 1 d . . . . .
C16 C 0.1396(6) 0.7504(7) 0.4649(6) 0.036(3) Uani 1 1 d . . . . .
C17 C 0.1389(6) 0.7381(6) 0.3925(7) 0.046(3) Uani 1 1 d . . . . .
C18 C 0.1729(6) 0.6587(6) 0.3665(6) 0.032(2) Uani 1 1 d . . . . .
C19 C 0.3449(6) 0.4826(6) 0.3655(5) 0.030(2) Uani 1 1 d . . . . .
C20 C 0.3926(5) 0.5322(6) 0.3778(5) 0.031(2) Uani 1 1 d . . . . .
H20 H 0.3675 0.5834 0.3971 0.037 Uiso 1 1 calc R U . . .
C21 C 0.4838(6) 0.4885(6) 0.3549(6) 0.041(3) Uani 1 1 d . . . . .
H21 H 0.5315 0.5048 0.3566 0.049 Uiso 1 1 calc R U . . .
C22 C 0.4905(5) 0.4152(6) 0.3290(5) 0.031(3) Uani 1 1 d . . . . .
C23 C 0.5758(5) 0.3475(6) 0.2967(5) 0.027(2) Uani 1 1 d . . . . .
C24 C 0.6460(6) 0.3242(7) 0.3516(6) 0.051(3) Uani 1 1 d . . . . .
H24A H 0.6574 0.3713 0.3596 0.077 Uiso 1 1 calc R U . . .
H24B H 0.6227 0.3036 0.3986 0.077 Uiso 1 1 calc R U . . .
H24C H 0.7013 0.2833 0.3308 0.077 Uiso 1 1 calc R U . . .
C25 C 0.6122(7) 0.3805(6) 0.2215(6) 0.054(3) Uani 1 1 d . . . . .
H25A H 0.6229 0.4281 0.2291 0.080 Uiso 1 1 calc R U . . .
H25B H 0.6678 0.3399 0.2007 0.080 Uiso 1 1 calc R U . . .
H25C H 0.5686 0.3941 0.1876 0.080 Uiso 1 1 calc R U . . .
C26 C 0.5591(6) 0.2737(6) 0.2852(5) 0.030(2) Uani 1 1 d . . . . .
C27 C 0.6232(7) 0.1957(7) 0.2649(6) 0.045(3) Uani 1 1 d . . . . .
H27 H 0.6857 0.1812 0.2567 0.054 Uiso 1 1 calc R U . . .
C28 C 0.5804(6) 0.1467(6) 0.2597(5) 0.037(3) Uani 1 1 d . . . . .
H28 H 0.6075 0.0926 0.2477 0.044 Uiso 1 1 calc R U . . .
C29 C 0.4831(5) 0.1925(6) 0.2760(5) 0.027(2) Uani 1 1 d . . . . .
C30 C 0.4187(6) 0.1597(6) 0.2792(5) 0.031(2) Uani 1 1 d . . . . .
C31 C 0.4584(5) 0.0747(6) 0.2535(6) 0.030(3) Uani 1 1 d . . . . .
C32 C 0.4587(6) 0.0606(6) 0.1803(6) 0.036(3) Uani 1 1 d . . . . .
C33 C 0.4953(6) -0.0184(6) 0.1527(6) 0.031(3) Uani 1 1 d . . . . .
C34 C 0.5264(6) -0.0813(6) 0.2046(6) 0.037(3) Uani 1 1 d . . . . .
C35 C 0.5279(6) -0.0689(6) 0.2770(5) 0.030(2) Uani 1 1 d . . . . .
C36 C 0.4929(5) 0.0073(6) 0.2998(6) 0.037(3) Uani 1 1 d . . . . .
N1 N 0.1898(4) 0.3954(5) 0.3755(4) 0.030(2) Uani 1 1 d . . . . .
N2 N 0.4071(5) 0.4127(5) 0.3346(4) 0.032(2) Uani 1 1 d . . . . .
N3 N 0.4770(5) 0.2711(5) 0.2914(4) 0.030(2) Uani 1 1 d . . . . .
N4 N 0.2578(4) 0.2551(5) 0.3328(4) 0.0266(19) Uani 1 1 d . . . . .
F1 F 0.1713(3) 0.6492(4) 0.2943(3) 0.0414(16) Uani 1 1 d . . . . .
F2 F 0.1043(4) 0.8000(4) 0.3422(4) 0.0548(18) Uani 1 1 d . . . . .
F3 F 0.1067(4) 0.8251(4) 0.4861(4) 0.0570(19) Uani 1 1 d . . . . .
F4 F 0.1746(4) 0.6961(4) 0.5838(3) 0.0537(18) Uani 1 1 d . . . . .
F5 F 0.2395(4) 0.5445(4) 0.5373(3) 0.0513(17) Uani 1 1 d . . . . .
F6 F 0.4275(4) 0.1220(4) 0.1295(3) 0.0443(16) Uani 1 1 d . . . . .
F7 F 0.4940(4) -0.0308(4) 0.0823(3) 0.0490(17) Uani 1 1 d . . . . .
F8 F 0.5609(4) -0.1596(3) 0.1793(3) 0.0506(17) Uani 1 1 d . . . . .
F9 F 0.5617(4) -0.1347(4) 0.3226(4) 0.0579(19) Uani 1 1 d . . . . .
F10 F 0.4966(4) 0.0171(4) 0.3706(3) 0.0477(17) Uani 1 1 d . . . . .
C301 C 0.3120(6) -0.0067(7) 1.0204(6) 0.055(3) Uani 1 1 d . . . . .
H30A H 0.3658 -0.0503 1.0012 0.083 Uiso 1 1 calc R U . . .
H30B H 0.3264 0.0398 1.0248 0.083 Uiso 1 1 calc R U . . .
H30C H 0.2876 -0.0234 1.0688 0.083 Uiso 1 1 calc R U . . .
C302 C 0.2400(6) 0.0158(7) 0.9653(6) 0.040(3) Uani 1 1 d . . . . .
C303 C 0.2825(8) 0.0447(7) 0.8892(6) 0.065(4) Uani 1 1 d . . . . .
H30D H 0.3362 0.0012 0.8698 0.097 Uiso 1 1 calc R U . . .
H30E H 0.2398 0.0608 0.8542 0.097 Uiso 1 1 calc R U . . .
H30F H 0.2976 0.0900 0.8965 0.097 Uiso 1 1 calc R U . . .
C304 C 0.1577(6) 0.0826(6) 0.9949(5) 0.030(2) Uani 1 1 d . . . . .
C305 C 0.1490(6) 0.1533(6) 1.0226(6) 0.043(3) Uani 1 1 d . . . . .
H305 H 0.1964 0.1695 1.0258 0.052 Uiso 1 1 calc R U . . .
C306 C 0.0599(6) 0.1963(7) 1.0448(5) 0.040(3) Uani 1 1 d . . . . .
H306 H 0.0356 0.2472 1.0647 0.047 Uiso 1 1 calc R U . . .
C307 C 0.0117(6) 0.1502(6) 1.0323(5) 0.029(2) Uani 1 1 d . . . . .
C308 C -0.0835(6) 0.1729(6) 1.0539(5) 0.031(2) Uani 1 1 d . . . . .
C309 C 0.1525(6) -0.1395(6) 0.9440(5) 0.027(2) Uani 1 1 d . . . . .
C310 C 0.2446(6) -0.1852(6) 0.9282(5) 0.030(2) Uani 1 1 d . . . . .
H310 H 0.2702 -0.2393 0.9161 0.036 Uiso 1 1 calc R U . . .
C311 C 0.2902(7) -0.1370(7) 0.9336(6) 0.049(3) Uani 1 1 d . . . . .
H311 H 0.3528 -0.1520 0.9262 0.058 Uiso 1 1 calc R U . . .
C312 C 0.2262(6) -0.0604(6) 0.9525(5) 0.026(2) Uani 1 1 d . . . . .
C313 C -0.1239(6) 0.2562(6) 1.0816(5) 0.025(2) Uani 1 1 d . . . . .
C314 C -0.1593(6) 0.3268(6) 1.0338(5) 0.035(3) Uani 1 1 d . . . . .
C315 C -0.1943(6) 0.4043(6) 1.0568(6) 0.035(3) Uani 1 1 d . . . . .
C316 C -0.1928(6) 0.4173(6) 1.1300(7) 0.042(3) Uani 1 1 d . . . . .
C317 C -0.1573(6) 0.3506(7) 1.1793(6) 0.039(3) Uani 1 1 d . . . . .
C318 C -0.1273(6) 0.2744(6) 1.1543(5) 0.029(2) Uani 1 1 d . . . . .
N301 N 0.1440(5) -0.0624(5) 0.9581(4) 0.033(2) Uani 1 1 d . . . . .
N302 N 0.0758(5) 0.0781(5) 1.0008(4) 0.0251(19) Uani 1 1 d . . . . .
F301 F -0.0955(3) 0.2115(3) 1.2046(3) 0.0450(16) Uani 1 1 d . . . . .
F302 F -0.1599(4) 0.3626(4) 1.2504(3) 0.0532(17) Uani 1 1 d . . . . .
F303 F -0.2265(4) 0.4914(3) 1.1537(3) 0.0535(18) Uani 1 1 d . . . . .
F304 F -0.2298(4) 0.4664(3) 1.0088(3) 0.0518(18) Uani 1 1 d . . . . .
F305 F -0.1617(4) 0.3154(3) 0.9614(3) 0.0497(17) Uani 1 1 d . . . . .
C101 C 0.3750(6) 0.8715(6) 0.4673(5) 0.031(2) Uani 1 1 d . . . . .
C102 C 0.4383(6) 0.8665(6) 0.5158(5) 0.035(3) Uani 1 1 d . . . . .
H102 H 0.4275 0.9019 0.5532 0.042 Uiso 1 1 calc R U . . .
C103 C 0.5157(7) 0.8027(6) 0.4988(5) 0.039(3) Uani 1 1 d . . . . .
H103 H 0.5684 0.7879 0.5200 0.047 Uiso 1 1 calc R U . . .
C104 C 0.5006(6) 0.7616(6) 0.4410(5) 0.033(3) Uani 1 1 d . . . . .
C105 C 0.5641(6) 0.6836(5) 0.4058(5) 0.029(2) Uani 1 1 d . . . . .
C106 C 0.5592(7) 0.6126(6) 0.4600(6) 0.050(3) Uani 1 1 d . . . . .
H10A H 0.4986 0.6135 0.4684 0.075 Uiso 1 1 calc R U . . .
H10B H 0.5997 0.5624 0.4388 0.075 Uiso 1 1 calc R U . . .
H10C H 0.5764 0.6172 0.5067 0.075 Uiso 1 1 calc R U . . .
C107 C 0.6598(6) 0.6799(6) 0.3942(6) 0.042(3) Uani 1 1 d . . . . .
H10D H 0.6766 0.6832 0.4415 0.062 Uiso 1 1 calc R U . . .
H10E H 0.6995 0.6297 0.3726 0.062 Uiso 1 1 calc R U . . .
H10F H 0.6645 0.7245 0.3610 0.062 Uiso 1 1 calc R U . . .
C108 C 0.5365(6) 0.6785(5) 0.3318(6) 0.033(3) Uani 1 1 d . . . . .
C109 C 0.5912(7) 0.6325(7) 0.2705(6) 0.042(3) Uani 1 1 d . . . . .
H109 H 0.6525 0.6005 0.2671 0.050 Uiso 1 1 calc R U . . .
C110 C 0.5363(6) 0.6443(6) 0.2166(6) 0.039(3) Uani 1 1 d . . . . .
H110 H 0.5538 0.6196 0.1711 0.046 Uiso 1 1 calc R U . . .
C111 C 0.4480(6) 0.7010(6) 0.2423(5) 0.029(2) Uani 1 1 d . . . . .
C112 C 0.3776(6) 0.7301(6) 0.1995(6) 0.037(3) Uani 1 1 d . . . . .
C113 C 0.3955(6) 0.6800(6) 0.1329(6) 0.037(3) Uani 1 1 d . . . . .
C114 C 0.4258(5) 0.7067(6) 0.0604(6) 0.032(3) Uani 1 1 d . . . . .
C115 C 0.4334(6) 0.6669(7) -0.0010(6) 0.033(3) Uani 1 1 d . . . . .
C116 C 0.4127(6) 0.5946(6) 0.0086(6) 0.036(3) Uani 1 1 d . . . . .
C117 C 0.3873(6) 0.5672(6) 0.0780(6) 0.033(3) Uani 1 1 d . . . . .
C118 C 0.3802(6) 0.6100(7) 0.1387(6) 0.034(3) Uani 1 1 d . . . . .
C119 C 0.2909(6) 0.7946(6) 0.1997(5) 0.030(2) Uani 1 1 d . . . . .
C120 C 0.2276(6) 0.7977(6) 0.1519(5) 0.033(3) Uani 1 1 d . . . . .
H120 H 0.2355 0.7599 0.1176 0.039 Uiso 1 1 calc R U . . .
C121 C 0.1521(5) 0.8683(6) 0.1667(5) 0.033(3) Uani 1 1 d . . . . .
H121 H 0.1014 0.8877 0.1423 0.039 Uiso 1 1 calc R U . . .
C122 C 0.1663(6) 0.9050(6) 0.2247(5) 0.028(2) Uani 1 1 d . . . . .
C123 C 0.1052(6) 0.9834(6) 0.2598(5) 0.033(3) Uani 1 1 d . . . . .
C124 C 0.1128(7) 1.0538(6) 0.2036(5) 0.043(3) Uani 1 1 d . . . . .
H12A H 0.0745 1.1048 0.2244 0.065 Uiso 1 1 calc R U . . .
H12B H 0.1744 1.0506 0.1944 0.065 Uiso 1 1 calc R U . . .
H12C H 0.0943 1.0497 0.1574 0.065 Uiso 1 1 calc R U . . .
C125 C 0.0067(5) 0.9882(6) 0.2701(5) 0.031(2) Uani 1 1 d . . . . .
H12D H -0.0328 1.0380 0.2924 0.047 Uiso 1 1 calc R U . . .
H12E H -0.0096 0.9865 0.2222 0.047 Uiso 1 1 calc R U . . .
H12F H 0.0011 0.9431 0.3021 0.047 Uiso 1 1 calc R U . . .
C126 C 0.1311(6) 0.9882(6) 0.3351(5) 0.033(3) Uani 1 1 d . . . . .
C127 C 0.0790(6) 1.0331(6) 0.3943(5) 0.035(3) Uani 1 1 d . . . . .
H127 H 0.0184 1.0671 0.3968 0.042 Uiso 1 1 calc R U . . .
C128 C 0.1313(6) 1.0191(6) 0.4481(5) 0.036(3) Uani 1 1 d . . . . .
H128 H 0.1126 1.0420 0.4946 0.043 Uiso 1 1 calc R U . . .
C129 C 0.2193(6) 0.9641(6) 0.4230(6) 0.040(3) Uani 1 1 d . . . . .
C130 C 0.2906(6) 0.9335(6) 0.4677(6) 0.035(3) Uani 1 1 d . . . . .
C131 C 0.2714(6) 0.9850(6) 0.5320(5) 0.032(2) Uani 1 1 d . . . . .
C132 C 0.2423(7) 0.9603(7) 0.6048(6) 0.045(3) Uani 1 1 d . . . . .
C133 C 0.2340(6) 1.0025(7) 0.6680(6) 0.033(3) Uani 1 1 d . . . . .
C134 C 0.2528(6) 1.0682(7) 0.6579(6) 0.041(3) Uani 1 1 d . . . . .
C135 C 0.2792(7) 1.0998(7) 0.5871(6) 0.039(3) Uani 1 1 d . . . . .
C136 C 0.2898(6) 1.0566(6) 0.5259(6) 0.036(3) Uani 1 1 d . . . . .
N101 N 0.4183(5) 0.8037(5) 0.4242(4) 0.0289(19) Uani 1 1 d . . . . .
N102 N 0.4530(5) 0.7184(4) 0.3136(5) 0.035(2) Uani 1 1 d . . . . .
N103 N 0.2492(5) 0.8630(5) 0.2424(4) 0.033(2) Uani 1 1 d . . . . .
N104 N 0.2147(5) 0.9472(5) 0.3507(4) 0.035(2) Uani 1 1 d . . . . .
F101 F 0.4444(4) 0.7741(4) 0.0515(3) 0.0531(17) Uani 1 1 d . . . . .
F102 F 0.4603(4) 0.6911(4) -0.0705(3) 0.0500(17) Uani 1 1 d . . . . .
F103 F 0.4203(4) 0.5545(4) -0.0524(3) 0.0524(18) Uani 1 1 d . . . . .
F104 F 0.3718(4) 0.4983(4) 0.0857(3) 0.0535(17) Uani 1 1 d . . . . .
F105 F 0.3526(4) 0.5817(4) 0.2069(3) 0.0519(17) Uani 1 1 d . . . . .
F106 F 0.2228(4) 0.8923(4) 0.6162(3) 0.0518(17) Uani 1 1 d . . . . .
F107 F 0.2075(4) 0.9748(4) 0.7370(3) 0.0523(18) Uani 1 1 d . . . . .
F108 F 0.2463(4) 1.1123(4) 0.7180(3) 0.0512(17) Uani 1 1 d . . . . .
F109 F 0.2952(4) 1.1685(4) 0.5793(4) 0.0585(19) Uani 1 1 d . . . . .
F110 F 0.3150(4) 1.0853(4) 0.4594(3) 0.0459(16) Uani 1 1 d . . . . .
C201 C 0.6711(6) 0.6551(6) 0.9404(6) 0.044(3) Uani 1 1 d . . . . .
H20A H 0.6541 0.6505 0.8936 0.067 Uiso 1 1 calc R U . . .
H20B H 0.6648 0.6121 0.9752 0.067 Uiso 1 1 calc R U . . .
H20C H 0.6326 0.7065 0.9603 0.067 Uiso 1 1 calc R U . . .
C202 C 0.7775(6) 0.7214(5) 0.8725(5) 0.038(3) Uani 1 1 d . . . . .
H20D H 0.7615 0.7165 0.8253 0.058 Uiso 1 1 calc R U . . .
H20E H 0.7361 0.7714 0.8934 0.058 Uiso 1 1 calc R U . . .
H20F H 0.8379 0.7211 0.8649 0.058 Uiso 1 1 calc R U . . .
C203 C 0.7724(6) 0.6487(6) 0.9275(5) 0.031(2) Uani 1 1 d . . . . .
C204 C 0.7974(6) 0.6560(6) 1.0016(5) 0.027(2) Uani 1 1 d . . . . .
C205 C 0.7428(6) 0.7017(6) 1.0629(5) 0.038(3) Uani 1 1 d . . . . .
H205 H 0.6817 0.7343 1.0663 0.045 Uiso 1 1 calc R U . . .
C206 C 0.7990(6) 0.6883(6) 1.1176(6) 0.040(3) Uani 1 1 d . . . . .
H206 H 0.7829 0.7123 1.1634 0.048 Uiso 1 1 calc R U . . .
C207 C 0.8835(6) 0.6323(6) 1.0903(6) 0.038(3) Uani 1 1 d . . . . .
C208 C 0.9583(6) 0.6025(6) 1.1352(5) 0.031(2) Uani 1 1 d . . . . .
C209 C 0.9573(6) 0.4610(6) 0.8656(6) 0.035(3) Uani 1 1 d . . . . .
C210 C 0.8932(6) 0.4668(6) 0.8196(5) 0.033(3) Uani 1 1 d . . . . .
H210 H 0.9011 0.4303 0.7840 0.040 Uiso 1 1 calc R U . . .
C211 C 0.8185(6) 0.5338(6) 0.8355(6) 0.041(3) Uani 1 1 d . . . . .
H211 H 0.7660 0.5513 0.8134 0.050 Uiso 1 1 calc R U . . .
C212 C 0.8342(6) 0.5708(5) 0.8893(5) 0.028(2) Uani 1 1 d . . . . .
C213 C 0.9367(6) 0.6518(6) 1.2021(6) 0.032(2) Uani 1 1 d . . . . .
C214 C 0.9098(6) 0.6276(7) 1.2733(6) 0.037(3) Uani 1 1 d . . . . .
C215 C 0.8992(6) 0.6691(7) 1.3341(6) 0.045(3) Uani 1 1 d . . . . .
C216 C 0.9193(6) 0.7381(6) 1.3268(6) 0.037(3) Uani 1 1 d . . . . .
C217 C 0.9452(7) 0.7648(7) 1.2553(6) 0.042(3) Uani 1 1 d . . . . .
C218 C 0.9523(6) 0.7249(6) 1.1937(6) 0.033(3) Uani 1 1 d . . . . .
N201 N 0.8824(5) 0.6141(5) 1.0180(5) 0.036(2) Uani 1 1 d . . . . .
N202 N 0.9170(5) 0.5299(5) 0.9106(4) 0.031(2) Uani 1 1 d . . . . .
F201 F 0.8917(4) 0.5587(4) 1.2831(3) 0.0516(17) Uani 1 1 d . . . . .
F202 F 0.8739(4) 0.6413(4) 1.4021(3) 0.0478(16) Uani 1 1 d . . . . .
F203 F 0.9130(4) 0.7765(4) 1.3851(3) 0.0486(16) Uani 1 1 d . . . . .
F204 F 0.9622(4) 0.8339(4) 1.2470(3) 0.0581(18) Uani 1 1 d . . . . .
F205 F 0.9819(4) 0.7515(3) 1.1248(3) 0.0444(16) Uani 1 1 d . . . . .

loop_
_atom_site_aniso_label
_atom_site_aniso_U_11
_atom_site_aniso_U_22
_atom_site_aniso_U_33
_atom_site_aniso_U_23
_atom_site_aniso_U_13
_atom_site_aniso_U_12
C1 0.019(4) 0.016(5) 0.044(6) 0.002(5) -0.010(4) 0.002(4)
C2 0.049(7) 0.022(6) 0.046(7) 0.002(5) -0.008(5) -0.013(5)
C3 0.028(6) 0.071(9) 0.046(7) -0.019(6) 0.013(5) -0.032(6)
C4 0.032(5) 0.033(6) 0.023(5) -0.001(4) -0.015(4) -0.022(5)
C5 0.017(5) 0.039(7) 0.054(7) -0.006(6) -0.007(4) -0.015(5)
C6 0.028(6) 0.036(7) 0.093(9) -0.031(6) -0.020(6) 0.002(5)
C7 0.057(7) 0.072(9) 0.061(8) -0.036(7) 0.025(6) -0.047(7)
C8 0.026(5) 0.034(7) 0.045(7) 0.002(5) -0.002(5) -0.015(5)
C9 0.010(4) 0.036(6) 0.072(8) -0.016(6) 0.003(5) 0.001(4)
C10 0.024(5) 0.030(6) 0.067(8) -0.018(6) -0.009(5) 0.001(5)
C11 0.025(5) 0.035(7) 0.035(6) -0.011(5) -0.011(4) -0.009(5)
C12 0.027(5) 0.027(6) 0.034(6) -0.001(5) -0.015(4) -0.015(4)
C13 0.026(5) 0.025(6) 0.039(6) -0.008(5) -0.006(4) -0.005(4)
C14 0.021(5) 0.039(7) 0.037(6) -0.008(6) -0.002(4) 0.001(5)
C15 0.030(5) 0.049(8) 0.040(7) -0.026(6) -0.007(5) -0.016(5)
C16 0.028(5) 0.039(7) 0.045(7) -0.027(6) 0.007(5) -0.018(5)
C17 0.028(5) 0.022(6) 0.078(9) -0.007(6) -0.006(5) 0.002(5)
C18 0.029(5) 0.027(6) 0.045(7) -0.008(5) -0.005(5) -0.016(5)
C19 0.041(6) 0.032(6) 0.024(5) 0.000(5) -0.011(4) -0.018(5)
C20 0.019(4) 0.035(6) 0.043(6) -0.030(5) 0.014(4) -0.014(4)
C21 0.030(5) 0.022(6) 0.077(8) -0.009(6) -0.009(5) -0.014(5)
C22 0.016(5) 0.036(6) 0.039(6) -0.012(5) 0.005(4) -0.007(4)
C23 0.015(4) 0.031(6) 0.033(6) -0.021(5) 0.005(4) -0.004(4)
C24 0.025(5) 0.047(8) 0.079(8) -0.032(7) -0.011(5) -0.002(5)
C25 0.049(7) 0.037(7) 0.069(8) -0.012(6) 0.021(6) -0.020(6)
C26 0.021(5) 0.047(7) 0.027(6) -0.006(5) -0.007(4) -0.017(5)
C27 0.024(5) 0.041(7) 0.069(8) -0.014(6) 0.001(5) -0.012(5)
C28 0.019(5) 0.038(7) 0.042(6) -0.018(5) 0.009(4) 0.000(5)
C29 0.016(4) 0.021(5) 0.037(6) -0.011(5) 0.003(4) -0.001(4)
C30 0.022(5) 0.025(6) 0.044(6) -0.010(5) -0.006(4) -0.003(4)
C31 0.009(4) 0.039(7) 0.043(6) -0.013(5) 0.003(4) -0.007(4)
C32 0.021(5) 0.027(6) 0.061(8) 0.003(6) -0.012(5) -0.007(4)
C33 0.018(4) 0.031(6) 0.041(6) -0.007(5) 0.005(4) -0.007(4)
C34 0.026(5) 0.023(6) 0.061(8) -0.012(6) 0.000(5) -0.010(5)
C35 0.035(5) 0.027(6) 0.025(5) 0.008(5) -0.010(4) -0.010(5)
C36 0.010(4) 0.045(7) 0.039(7) -0.004(6) -0.002(4) 0.008(4)
N1 0.013(4) 0.028(5) 0.047(5) -0.013(4) -0.004(3) -0.003(3)
N2 0.020(4) 0.025(5) 0.048(6) -0.001(4) -0.009(4) -0.005(4)
N3 0.021(4) 0.023(5) 0.043(5) -0.006(4) -0.004(4) -0.004(4)
N4 0.020(4) 0.025(5) 0.034(5) -0.008(4) 0.001(3) -0.007(3)
F1 0.034(3) 0.062(4) 0.021(3) -0.013(3) -0.006(2) -0.006(3)
F2 0.051(4) 0.029(4) 0.077(5) 0.004(3) -0.015(3) -0.006(3)
F3 0.042(3) 0.045(4) 0.083(5) -0.044(4) 0.007(3) -0.012(3)
F4 0.043(4) 0.063(5) 0.059(4) -0.023(4) -0.006(3) -0.019(3)
F5 0.056(4) 0.045(4) 0.044(4) -0.007(3) -0.015(3) -0.005(3)
F6 0.051(4) 0.042(4) 0.038(4) -0.003(3) -0.019(3) -0.009(3)
F7 0.051(4) 0.060(5) 0.042(4) -0.028(3) 0.002(3) -0.023(3)
F8 0.046(4) 0.028(4) 0.070(5) -0.016(3) 0.009(3) -0.009(3)
F9 0.054(4) 0.029(4) 0.076(5) 0.011(3) -0.007(3) -0.004(3)
F10 0.052(4) 0.043(4) 0.042(4) 0.002(3) -0.007(3) -0.011(3)
C301 0.028(6) 0.051(8) 0.091(10) -0.012(7) -0.027(6) -0.011(5)
C302 0.037(6) 0.034(6) 0.047(7) -0.005(5) 0.001(5) -0.014(5)
C303 0.069(8) 0.049(8) 0.070(9) -0.011(7) 0.036(7) -0.033(7)
C304 0.026(5) 0.032(6) 0.034(6) 0.002(5) -0.008(4) -0.014(5)
C305 0.020(5) 0.037(7) 0.076(9) -0.016(6) -0.007(5) -0.010(5)
C306 0.038(6) 0.039(7) 0.046(7) 0.002(5) -0.009(5) -0.019(5)
C307 0.019(5) 0.029(6) 0.043(6) -0.007(5) 0.002(4) -0.015(4)
C308 0.026(5) 0.029(6) 0.031(6) 0.000(5) -0.002(4) -0.004(4)
C309 0.034(5) 0.024(6) 0.026(5) -0.003(4) -0.012(4) -0.008(4)
C310 0.022(5) 0.029(6) 0.042(6) 0.000(5) -0.006(4) -0.014(4)
C311 0.031(6) 0.059(8) 0.064(8) -0.031(7) 0.004(5) -0.022(6)
C312 0.020(5) 0.022(5) 0.032(6) -0.006(4) -0.004(4) -0.002(4)
C313 0.027(5) 0.021(5) 0.033(6) -0.004(4) -0.014(4) -0.009(4)
C314 0.046(6) 0.036(7) 0.023(6) -0.001(5) -0.001(5) -0.018(5)
C315 0.021(5) 0.030(6) 0.050(7) -0.003(6) 0.007(5) -0.010(5)
C316 0.023(5) 0.018(6) 0.081(9) -0.011(6) 0.001(5) -0.006(4)
C317 0.026(5) 0.053(8) 0.044(7) -0.013(6) -0.004(5) -0.017(5)
C318 0.043(6) 0.029(6) 0.024(5) -0.008(5) -0.008(4) -0.019(5)
N301 0.032(5) 0.040(6) 0.031(5) 0.000(4) -0.005(4) -0.018(4)
N302 0.023(4) 0.031(5) 0.025(4) -0.008(4) -0.005(3) -0.012(4)
F301 0.042(3) 0.038(4) 0.042(4) 0.004(3) -0.011(3) -0.001(3)
F302 0.051(4) 0.057(5) 0.053(4) -0.024(4) -0.022(3) -0.009(3)
F303 0.054(4) 0.019(3) 0.084(5) -0.013(3) 0.001(3) -0.011(3)
F304 0.048(4) 0.032(4) 0.059(4) 0.012(3) -0.004(3) -0.002(3)
F305 0.059(4) 0.026(3) 0.052(4) 0.003(3) -0.010(3) -0.003(3)
C101 0.038(6) 0.031(6) 0.030(6) -0.019(5) -0.011(4) -0.012(5)
C102 0.023(5) 0.043(7) 0.035(6) -0.016(5) -0.004(4) -0.004(5)
C103 0.042(6) 0.049(7) 0.030(6) -0.013(5) -0.005(5) -0.018(5)
C104 0.018(5) 0.041(7) 0.032(6) 0.001(5) -0.013(4) 0.000(4)
C105 0.030(5) 0.009(5) 0.045(6) -0.005(4) -0.021(4) 0.004(4)
C106 0.047(6) 0.045(8) 0.058(8) -0.009(6) -0.025(5) -0.006(5)
C107 0.026(5) 0.039(7) 0.061(7) -0.016(6) -0.018(5) -0.005(5)
C108 0.028(5) 0.006(5) 0.065(8) -0.009(5) -0.022(5) 0.001(4)
C109 0.034(6) 0.050(7) 0.050(7) -0.018(6) -0.009(5) -0.020(5)
C110 0.034(6) 0.032(6) 0.046(7) 0.003(5) -0.022(5) -0.002(5)
C111 0.036(5) 0.021(6) 0.030(6) -0.007(5) -0.013(4) -0.004(4)
C112 0.037(6) 0.031(6) 0.046(7) -0.014(5) -0.012(5) -0.011(5)
C113 0.024(5) 0.035(7) 0.046(7) -0.002(6) -0.012(5) 0.000(5)
C114 0.019(4) 0.015(5) 0.062(7) -0.017(5) -0.005(4) -0.001(4)
C115 0.023(5) 0.038(7) 0.037(6) -0.012(5) -0.007(4) -0.006(5)
C116 0.032(5) 0.035(7) 0.035(6) -0.026(5) -0.004(5) 0.001(5)
C117 0.031(5) 0.024(6) 0.044(7) -0.015(5) -0.004(5) -0.007(5)
C118 0.038(6) 0.033(7) 0.033(6) -0.006(5) -0.013(5) -0.011(5)
C119 0.028(5) 0.024(6) 0.034(6) -0.003(5) -0.012(4) -0.002(4)
C120 0.035(5) 0.033(6) 0.029(6) -0.007(5) -0.002(4) -0.012(5)
C121 0.015(4) 0.041(7) 0.039(6) 0.001(5) -0.014(4) -0.004(4)
C122 0.031(5) 0.030(6) 0.034(6) 0.001(5) -0.017(4) -0.017(5)
C123 0.026(5) 0.044(7) 0.033(6) -0.008(5) -0.016(4) -0.010(5)
C124 0.053(7) 0.024(6) 0.055(7) 0.011(5) -0.016(5) -0.016(5)
C125 0.027(5) 0.032(6) 0.031(5) 0.000(4) 0.002(4) -0.009(4)
C126 0.030(5) 0.032(6) 0.038(6) 0.001(5) 0.004(4) -0.017(5)
C127 0.025(5) 0.035(6) 0.041(6) 0.014(5) -0.016(4) -0.008(4)
C128 0.043(6) 0.048(7) 0.027(5) -0.010(5) 0.002(4) -0.027(5)
C129 0.033(6) 0.021(6) 0.062(8) -0.011(5) -0.025(5) 0.003(4)
C130 0.030(5) 0.035(6) 0.044(7) -0.005(5) -0.018(5) -0.011(5)
C131 0.029(5) 0.030(6) 0.036(6) -0.005(5) -0.010(4) -0.007(5)
C132 0.043(6) 0.052(8) 0.052(8) -0.011(7) -0.019(6) -0.023(6)
C133 0.028(5) 0.034(7) 0.033(6) -0.009(5) -0.004(5) -0.006(5)
C134 0.034(6) 0.042(7) 0.047(7) -0.016(6) -0.017(5) -0.007(5)
C135 0.047(6) 0.032(7) 0.046(7) -0.006(6) -0.025(5) -0.014(5)
C136 0.036(6) 0.026(6) 0.040(7) -0.005(5) -0.008(5) -0.001(5)
N101 0.033(4) 0.032(5) 0.027(5) -0.009(4) -0.010(3) -0.013(4)
N102 0.029(4) 0.014(4) 0.061(6) -0.017(4) -0.019(4) 0.000(4)
N103 0.027(4) 0.022(5) 0.046(5) -0.014(4) -0.023(4) 0.005(4)
N104 0.023(4) 0.036(5) 0.042(5) -0.018(4) -0.021(4) 0.004(4)
F101 0.055(4) 0.045(4) 0.068(5) -0.009(4) -0.016(3) -0.024(3)
F102 0.045(3) 0.055(4) 0.039(4) -0.006(3) 0.003(3) -0.009(3)
F103 0.047(4) 0.052(4) 0.056(4) -0.023(4) -0.010(3) -0.010(3)
F104 0.076(4) 0.042(4) 0.049(4) -0.015(3) -0.017(3) -0.022(4)
F105 0.075(4) 0.047(4) 0.040(4) -0.014(3) -0.010(3) -0.026(4)
F106 0.046(4) 0.055(5) 0.056(4) -0.017(4) -0.001(3) -0.020(3)
F107 0.043(4) 0.057(5) 0.049(4) -0.009(3) -0.006(3) -0.010(3)
F108 0.051(4) 0.051(4) 0.043(4) -0.011(3) -0.014(3) -0.003(3)
F109 0.073(4) 0.041(4) 0.077(5) -0.014(4) -0.016(4) -0.034(4)
F110 0.058(4) 0.039(4) 0.047(4) -0.001(3) -0.013(3) -0.022(3)
C201 0.029(5) 0.047(7) 0.061(7) -0.008(6) -0.028(5) -0.007(5)
C202 0.038(6) 0.021(6) 0.043(7) -0.002(5) -0.002(5) 0.001(5)
C203 0.020(5) 0.028(6) 0.044(6) 0.004(5) -0.007(4) -0.010(4)
C204 0.022(5) 0.029(6) 0.036(6) -0.005(5) -0.016(4) -0.010(4)
C205 0.018(5) 0.044(7) 0.042(6) -0.014(5) -0.004(4) 0.002(4)
C206 0.023(5) 0.033(6) 0.063(8) -0.016(6) -0.015(5) -0.002(5)
C207 0.040(6) 0.037(7) 0.053(7) -0.009(6) -0.020(5) -0.024(5)
C208 0.033(5) 0.022(6) 0.036(6) -0.007(5) -0.014(4) -0.004(4)
C209 0.038(6) 0.026(6) 0.047(7) 0.004(5) -0.024(5) -0.011(5)
C210 0.046(6) 0.025(6) 0.037(6) -0.003(5) -0.027(5) -0.011(5)
C211 0.036(6) 0.037(7) 0.053(7) -0.007(6) -0.034(5) -0.003(5)
C212 0.028(5) 0.019(5) 0.036(6) -0.004(5) -0.003(4) -0.007(4)
C213 0.036(5) 0.023(6) 0.045(7) -0.014(5) -0.022(5) -0.008(4)
C214 0.039(6) 0.035(7) 0.039(7) 0.007(5) -0.011(5) -0.017(5)
C215 0.033(6) 0.052(8) 0.038(7) 0.007(6) -0.010(5) -0.004(5)
C216 0.036(6) 0.025(6) 0.045(7) -0.008(5) -0.016(5) -0.001(5)
C217 0.043(6) 0.025(6) 0.053(8) -0.004(6) -0.015(5) -0.005(5)
C218 0.034(5) 0.027(6) 0.039(7) -0.006(5) -0.015(5) -0.005(5)
N201 0.037(5) 0.021(5) 0.053(6) -0.005(4) -0.022(4) -0.007(4)
N202 0.027(4) 0.018(5) 0.050(6) -0.001(4) -0.018(4) -0.005(4)
F201 0.067(4) 0.038(4) 0.067(4) 0.006(3) -0.017(3) -0.038(3)
F202 0.042(3) 0.056(4) 0.045(4) -0.004(3) -0.004(3) -0.018(3)
F203 0.063(4) 0.040(4) 0.043(4) -0.027(3) -0.010(3) -0.011(3)
F204 0.100(5) 0.035(4) 0.056(4) -0.008(3) -0.021(4) -0.038(4)
F205 0.060(4) 0.032(4) 0.040(4) -0.001(3) -0.010(3) -0.015(3)

loop_
_atom_type_symbol
_atom_type_description
_atom_type_scat_dispersion_real
_atom_type_scat_dispersion_imag
_atom_type_scat_source
C C 0.0033 0.0016 'International Tables Vol C Tables 4.2.6.8 and 6.1.1.4'
H H 0.0000 0.0000 'International Tables Vol C Tables 4.2.6.8 and 6.1.1.4'
B B 0.0013 0.0007 'International Tables Vol C Tables 4.2.6.8 and 6.1.1.4'
N N 0.0061 0.0033 'International Tables Vol C Tables 4.2.6.8 and 6.1.1.4'
O O 0.0106 0.0060 'International Tables Vol C Tables 4.2.6.8 and 6.1.1.4'
F F 0.0171 0.0103 'International Tables Vol C Tables 4.2.6.8 and 6.1.1.4'

loop_
_geom_angle_atom_site_label_1
_geom_angle_atom_site_label_2
_geom_angle_atom_site_label_3
_geom_angle
_geom_angle_site_symmetry_1
_geom_angle_site_symmetry_3
O1E B1A F1F 114.3(16) . .
O1E B1A N1 115.3(15) . .
F1F B1A N1 105.5(14) . .
O1E B1A N4 107.9(15) . .
F1F B1A N4 107.1(14) . .
N1 B1A N4 106.3(12) . .
B1A O1E B2A 121.9(17) . .
F2A B2A O1E 115.2(19) . .
F2A B2A N2 113.9(17) . .
O1E B2A N2 112.2(15) . .
F2A B2A N3 110.4(15) . .
O1E B2A N3 104.2(15) . .
N2 B2A N3 99.4(13) . .
O1F B1B F1B 111.1(19) . .
O1F B1B N1 115.5(18) . .
F1B B1B N1 113.9(14) . .
O1F B1B N4 109.2(17) . .
F1B B1B N4 104.4(15) . .
N1 B1B N4 101.6(13) . .
B1B O1F B2B 122(2) . .
O1F B2B F1E 113.3(19) . .
O1F B2B N2 113(2) . .
F1E B2B N2 104.7(16) . .
O1F B2B N3 111.5(19) . .
F1E B2B N3 105.3(16) . .
N2 B2B N3 108.2(15) . .
F11A B20A O14A 109.8(12) . .
F11A B20A N103 116.9(12) . .
O14A B20A N103 111.7(13) . .
F11A B20A N104 113.4(12) . .
O14A B20A N104 109.5(12) . .
N103 B20A N104 94.6(9) . .
B20A O14A B10A 118.8(13) . .
F14B B10A O14A 101.7(13) . .
F14B B10A N102 116.6(15) . .
O14A B10A N102 106.5(12) . .
F14B B10A N101 113.0(13) . .
O14A B10A N101 111.6(14) . .
N102 B10A N101 107.2(12) . .
F14A B20B N104 104.8(19) . .
F14A B20B N103 107.3(16) . .
N104 B20B N103 106.1(16) . .
F14A B20B O14B 110.9(17) . .
N104 B20B O14B 117.8(15) . .
N103 B20B O14B 109.4(16) . .
B10B O14B B20B 106.3(17) . .
O14B B10B F10B 92.3(17) . .
O14B B10B N101 127.1(19) . .
F10B B10B N101 107.6(13) . .
O14B B10B N102 119.8(18) . .
F10B B10B N102 109.0(13) . .
N101 B10B N102 99.6(11) . .
F32A B30A N201 116.8(15) 2_767 .
F32A B30A F32A 97.1(14) 2_767 .
N201 B30A F32A 113.7(16) . .
F32A B30A N202 111.7(16) 2_767 .
N201 B30A N202 110.5(14) . .
F32A B30A N202 106.0(13) . .
F32A B30A B30A 51.7(11) 2_767 2_767
N201 B30A B30A 130(2) . 2_767
F32A B30A B30A 45.4(9) . 2_767
N202 B30A B30A 118.9(18) . 2_767
B30A F32A B30A 82.9(14) 2_767 .
O32A B30B F31B 89.0(19) . .
O32A B30B N202 127(2) . .
F31B B30B N202 107.2(16) . .
O32A B30B N201 116(2) . .
F31B B30B N201 114.5(17) . .
N202 B30B N201 103.0(15) . .
F32B B31B O31D 118.7(16) . 2_557
O31D B31B O31D 105.1(14) 2_557 .
F32B B31B N301 105.9(14) . .
O31D B31B N301 109.4(14) 2_557 .
O31D B31B N301 114.6(15) . .
F32B B31B N302 106.7(14) . .
O31D B31B N302 109.8(15) 2_557 .
O31D B31B N302 112.4(14) . .
N301 B31B N302 105.6(12) . .
F32B B31B F32B 113.8(13) . 2_557
O31D B31B F32B 100.2(13) . 2_557
N301 B31B F32B 113.2(13) . 2_557
N302 B31B F32B 111.1(13) . 2_557
F32B B31B B31B 65.9(14) . 2_557
O31D B31B B31B 52.8(12) 2_557 2_557
O31D B31B B31B 52.3(12) . 2_557
N301 B31B B31B 128(2) . 2_557
N302 B31B B31B 126.3(19) . 2_557
F32B B31B B31B 47.9(10) 2_557 2_557
B31B F32B B31B 66.2(13) . 2_557
B31B O31D B31B 74.9(14) 2_557 .
F30A B31C N302 112.1(16) . .
F30A B31C N301 107.8(14) . .
N302 B31C N301 99.7(13) . .
C30 C1 C2 125.8(9) . .
C30 C1 N4 130.4(9) . .
C2 C1 N4 103.7(7) . .
C3 C2 C1 110.1(10) . .
C2 C3 C4 107.7(9) . .
N4 C4 C3 109.7(8) . .
N4 C4 C5 122.9(9) . .
C3 C4 C5 127.4(8) . .
C8 C5 C4 112.0(7) . .
C8 C5 C6 109.0(8) . .
C4 C5 C6 107.2(8) . .
C8 C5 C7 109.9(9) . .
C4 C5 C7 106.6(8) . .
C6 C5 C7 112.2(8) . .
N1 C8 C9 110.2(9) . .
N1 C8 C5 123.1(9) . .
C9 C8 C5 126.7(9) . .
C8 C9 C10 105.9(8) . .
C9 C10 C11 109.1(9) . .
N1 C11 C10 105.6(8) . .
N1 C11 C12 131.4(8) . .
C10 C11 C12 123.0(9) . .
C19 C12 C11 136.9(9) . .
C19 C12 C13 110.9(8) . .
C11 C12 C13 112.1(7) . .
C18 C13 C14 119.4(10) . .
C18 C13 C12 119.6(9) . .
C14 C13 C12 121.0(9) . .
C15 C14 F5 120.5(10) . .
C15 C14 C13 119.6(10) . .
F5 C14 C13 119.8(10) . .
C14 C15 C16 123.3(10) . .
C14 C15 F4 118.8(11) . .
C16 C15 F4 117.7(10) . .
F3 C16 C15 124.0(10) . .
F3 C16 C17 118.4(11) . .
C15 C16 C17 117.5(10) . .
F2 C17 C16 122.4(10) . .
F2 C17 C18 116.6(10) . .
C16 C17 C18 121.0(10) . .
F1 C18 C13 121.9(9) . .
F1 C18 C17 119.1(9) . .
C13 C18 C17 119.0(10) . .
N2 C19 C12 130.7(9) . .
N2 C19 C20 108.0(8) . .
C12 C19 C20 121.3(9) . .
C21 C20 C19 106.2(8) . .
C20 C21 C22 107.4(8) . .
N2 C22 C21 109.7(8) . .
N2 C22 C23 122.7(9) . .
C21 C22 C23 127.6(8) . .
C26 C23 C22 112.7(7) . .
C26 C23 C25 109.6(8) . .
C22 C23 C25 107.4(8) . .
C26 C23 C24 108.5(8) . .
C22 C23 C24 108.6(8) . .
C25 C23 C24 110.0(8) . .
N3 C26 C27 107.5(9) . .
N3 C26 C23 123.7(9) . .
C27 C26 C23 128.7(8) . .
C28 C27 C26 109.8(9) . .
C27 C28 C29 108.1(9) . .
C30 C29 N3 131.9(8) . .
C30 C29 C28 123.9(9) . .
N3 C29 C28 104.0(8) . .
C29 C30 C1 138.5(9) . .
C29 C30 C31 112.0(8) . .
C1 C30 C31 109.5(8) . .
C36 C31 C32 116.1(10) . .
C36 C31 C30 123.6(10) . .
C32 C31 C30 120.2(9) . .
F6 C32 C31 121.5(10) . .
F6 C32 C33 115.7(10) . .
C31 C32 C33 122.8(10) . .
F7 C33 C34 122.2(10) . .
F7 C33 C32 121.9(9) . .
C34 C33 C32 115.8(10) . .
C35 C34 C33 122.5(10) . .
C35 C34 F8 120.5(9) . .
C33 C34 F8 116.9(10) . .
C36 C35 F9 123.5(9) . .
C36 C35 C34 119.0(9) . .
F9 C35 C34 117.5(9) . .
F10 C36 C35 117.3(9) . .
F10 C36 C31 118.9(10) . .
C35 C36 C31 123.7(10) . .
C8 N1 C11 109.2(8) . .
C8 N1 B1B 113.6(11) . .
C11 N1 B1B 128.5(11) . .
C8 N1 B1A 126.8(11) . .
C11 N1 B1A 122.9(10) . .
C22 N2 C19 108.6(9) . .
C22 N2 B2B 125.7(11) . .
C19 N2 B2B 124.6(11) . .
C22 N2 B2A 110.0(10) . .
C19 N2 B2A 131.0(10) . .
C26 N3 C29 110.5(8) . .
C26 N3 B2B 125.3(12) . .
C29 N3 B2B 123.4(11) . .
C26 N3 B2A 109.8(10) . .
C29 N3 B2A 129.5(11) . .
C4 N4 C1 108.7(8) . .
C4 N4 B1A 127.1(10) . .
C1 N4 B1A 122.7(9) . .
C4 N4 B1B 113.0(10) . .
C1 N4 B1B 131.7(10) . .
C304 C302 C312 115.1(8) . .
C304 C302 C303 109.4(9) . .
C312 C302 C303 107.5(9) . .
C304 C302 C301 109.3(9) . .
C312 C302 C301 108.5(8) . .
C303 C302 C301 106.7(9) . .
N302 C304 C305 109.4(8) . .
N302 C304 C302 121.1(10) . .
C305 C304 C302 129.4(9) . .
C306 C305 C304 109.0(9) . .
C305 C306 C307 107.4(10) . .
C306 C307 N302 106.8(8) . .
C306 C307 C308 123.7(9) . .
N302 C307 C308 129.3(9) . .
C307 C308 C309 138.9(10) . 2_557
C307 C308 C313 110.4(9) . .
C309 C308 C313 110.7(8) 2_557 .
N301 C309 C310 107.3(8) . .
N301 C309 C308 129.9(8) . 2_557
C310 C309 C308 122.8(9) . 2_557
C311 C310 C309 107.8(9) . .
C310 C311 C312 107.6(9) . .
N301 C312 C311 108.6(9) . .
N301 C312 C302 121.7(8) . .
C311 C312 C302 129.7(9) . .
C318 C313 C314 112.8(9) . .
C318 C313 C308 124.5(8) . .
C314 C313 C308 122.7(9) . .
F305 C314 C315 118.2(9) . .
F305 C314 C313 117.5(9) . .
C315 C314 C313 124.2(10) . .
F304 C315 C314 120.0(10) . .
F304 C315 C316 120.8(10) . .
C314 C315 C316 119.2(10) . .
F303 C316 C315 120.4(10) . .
F303 C316 C317 120.3(11) . .
C315 C316 C317 119.2(10) . .
F302 C317 C318 121.4(10) . .
F302 C317 C316 119.3(11) . .
C318 C317 C316 119.1(11) . .
F301 C318 C317 117.0(9) . .
F301 C318 C313 117.6(9) . .
C317 C318 C313 125.3(10) . .
C312 N301 C309 108.7(8) . .
C312 N301 B31B 127.3(11) . .
C309 N301 B31B 123.3(10) . .
C312 N301 B31C 112.1(11) . .
C309 N301 B31C 130.7(11) . .
C304 N302 C307 107.3(8) . .
C304 N302 B31B 128.2(10) . .
C307 N302 B31B 123.8(9) . .
C304 N302 B31C 113.2(10) . .
C307 N302 B31C 129.7(10) . .
C130 C101 N101 131.5(9) . .
C130 C101 C102 123.7(9) . .
N101 C101 C102 104.9(8) . .
C103 C102 C101 109.5(10) . .
C102 C103 C104 106.6(9) . .
N101 C104 C103 107.9(9) . .
N101 C104 C105 124.1(9) . .
C103 C104 C105 127.9(8) . .
C107 C105 C108 110.1(8) . .
C107 C105 C104 110.3(8) . .
C108 C105 C104 109.5(7) . .
C107 C105 C106 107.7(8) . .
C108 C105 C106 110.8(8) . .
C104 C105 C106 108.3(8) . .
N102 C108 C109 108.1(9) . .
N102 C108 C105 124.3(8) . .
C109 C108 C105 127.6(8) . .
C110 C109 C108 107.0(9) . .
C109 C110 C111 108.7(10) . .
N102 C111 C112 131.4(9) . .
N102 C111 C110 105.0(8) . .
C112 C111 C110 123.6(9) . .
C111 C112 C119 138.7(10) . .
C111 C112 C113 112.5(9) . .
C119 C112 C113 108.8(8) . .
C118 C113 C114 117.0(10) . .
C118 C113 C112 122.3(10) . .
C114 C113 C112 120.6(10) . .
F101 C114 C115 118.8(10) . .
F101 C114 C113 119.6(10) . .
C115 C114 C113 121.5(10) . .
F102 C115 C114 123.2(10) . .
F102 C115 C116 118.1(9) . .
C114 C115 C116 118.7(9) . .
C117 C116 F103 121.0(10) . .
C117 C116 C115 119.9(10) . .
F103 C116 C115 119.1(9) . .
F104 C117 C116 118.7(10) . .
F104 C117 C118 122.1(9) . .
C116 C117 C118 119.2(10) . .
F105 C118 C113 119.0(10) . .
F105 C118 C117 117.4(10) . .
C113 C118 C117 123.6(10) . .
N103 C119 C112 130.9(9) . .
N103 C119 C120 106.4(8) . .
C112 C119 C120 122.7(9) . .
C121 C120 C119 106.8(9) . .
C120 C121 C122 107.8(8) . .
N103 C122 C121 109.3(9) . .
N103 C122 C123 122.2(9) . .
C121 C122 C123 128.2(8) . .
C122 C123 C126 110.7(8) . .
C122 C123 C125 108.8(8) . .
C126 C123 C125 109.9(7) . .
C122 C123 C124 107.4(8) . .
C126 C123 C124 111.9(8) . .
C125 C123 C124 107.9(7) . .
N104 C126 C127 109.9(9) . .
N104 C126 C123 121.3(8) . .
C127 C126 C123 128.8(9) . .
C128 C127 C126 107.5(9) . .
C127 C128 C129 109.3(9) . .
N104 C129 C128 104.4(8) . .
N104 C129 C130 131.7(9) . .
C128 C129 C130 123.8(10) . .
C101 C130 C129 138.7(10) . .
C101 C130 C131 110.1(8) . .
C129 C130 C131 111.2(9) . .
C132 C131 C136 115.5(10) . .
C132 C131 C130 121.3(10) . .
C136 C131 C130 122.9(9) . .
F106 C132 C131 119.7(10) . .
F106 C132 C133 117.7(10) . .
C131 C132 C133 122.6(11) . .
C134 C133 F107 121.6(11) . .
C134 C133 C132 118.4(11) . .
F107 C133 C132 120.0(10) . .
C133 C134 F108 121.1(11) . .
C133 C134 C135 123.5(11) . .
F108 C134 C135 115.4(10) . .
F109 C135 C136 121.1(10) . .
F109 C135 C134 121.4(11) . .
C136 C135 C134 117.6(11) . .
F110 C136 C135 118.2(10) . .
F110 C136 C131 119.5(10) . .
C135 C136 C131 122.3(10) . .
C104 N101 C101 111.0(8) . .
C104 N101 B10B 117.9(10) . .
C101 N101 B10B 126.7(9) . .
C104 N101 B10A 124.3(9) . .
C101 N101 B10A 122.5(9) . .
C108 N102 C111 111.1(8) . .
C108 N102 B10A 125.0(10) . .
C111 N102 B10A 120.2(10) . .
C108 N102 B10B 115.8(10) . .
C111 N102 B10B 130.8(9) . .
C122 N103 C119 109.5(8) . .
C122 N103 B20A 115.8(9) . .
C119 N103 B20A 126.6(8) . .
C122 N103 B20B 123.9(11) . .
C119 N103 B20B 123.6(11) . .
C126 N104 C129 108.9(8) . .
C126 N104 B20B 128.6(13) . .
C129 N104 B20B 118.0(12) . .
C126 N104 B20A 113.9(8) . .
C129 N104 B20A 133.4(8) . .
C204 C203 C212 113.6(8) . .
C204 C203 C202 109.8(8) . .
C212 C203 C202 107.3(7) . .
C204 C203 C201 108.4(7) . .
C212 C203 C201 110.5(8) . .
C202 C203 C201 106.9(7) . .
N201 C204 C205 109.9(8) . .
N201 C204 C203 120.8(8) . .
C205 C204 C203 129.3(8) . .
C206 C205 C204 106.5(8) . .
C207 C206 C205 107.0(9) . .
C206 C207 N201 109.4(9) . .
C206 C207 C208 121.3(10) . .
N201 C207 C208 129.3(9) . .
C209 C208 C207 137.8(10) 2_767 .
C209 C208 C213 110.9(8) 2_767 .
C207 C208 C213 111.2(8) . .
C208 C209 C210 124.1(10) 2_767 .
C208 C209 N202 129.8(9) 2_767 .
C210 C209 N202 106.2(8) . .
C211 C210 C209 109.1(10) . .
C212 C211 C210 107.2(9) . .
C211 C212 N202 112.4(8) . .
C211 C212 C203 129.0(9) . .
N202 C212 C203 118.6(9) . .
C214 C213 C218 116.5(10) . .
C214 C213 C208 124.3(10) . .
C218 C213 C208 119.0(9) . .
C215 C214 F201 118.6(9) . .
C215 C214 C213 123.5(10) . .
F201 C214 C213 117.9(10) . .
F202 C215 C214 120.3(11) . .
F202 C215 C216 119.2(11) . .
C214 C215 C216 120.4(10) . .
F203 C216 C215 120.9(10) . .
F203 C216 C217 121.8(10) . .
C215 C216 C217 117.3(11) . .
F204 C217 C218 119.6(10) . .
F204 C217 C216 118.0(11) . .
C218 C217 C216 122.4(11) . .
F205 C218 C217 120.1(10) . .
F205 C218 C213 119.8(10) . .
C217 C218 C213 119.8(10) . .
C204 N201 C207 107.1(8) . .
C204 N201 B30A 124.4(11) . .
C207 N201 B30A 122.4(11) . .
C204 N201 B30B 115.5(11) . .
C207 N201 B30B 135.0(12) . .
C212 N202 C209 105.1(8) . .
C212 N202 B30A 124.7(10) . .
C209 N202 B30A 126.3(10) . .
C212 N202 B30B 117.3(12) . .
C209 N202 B30B 132.4(11) . .

loop_
_geom_bond_atom_site_label_1
_geom_bond_atom_site_label_2
_geom_bond_distance
_geom_bond_site_symmetry_2
B1A O1E 1.37(2) .
B1A F1F 1.42(3) .
B1A N1 1.548(19) .
B1A N4 1.55(2) .
F2A B2A 1.35(2) .
O1E B2A 1.41(3) .
B2A N2 1.62(3) .
B2A N3 1.67(2) .
B1B O1F 1.33(3) .
B1B F1B 1.44(2) .
B1B N1 1.55(2) .
B1B N4 1.65(2) .
O1F B2B 1.37(3) .
B2B F1E 1.48(3) .
B2B N2 1.52(3) .
B2B N3 1.57(2) .
B20A F11A 1.318(18) .
B20A O14A 1.40(2) .
B20A N103 1.574(18) .
B20A N104 1.783(17) .
O14A B10A 1.52(2) .
B10A F14B 1.38(2) .
B10A N102 1.521(19) .
B10A N101 1.60(2) .
B20B F14A 1.34(2) .
B20B N104 1.46(3) .
B20B N103 1.63(3) .
B20B O14B 1.83(3) .
O14B B10B 1.04(2) .
F10B B10B 1.46(2) .
B10B N101 1.60(2) .
B10B N102 1.69(2) .
B30A F32A 1.39(2) 2_767
B30A N201 1.45(2) .
B30A F32A 1.53(2) .
B30A N202 1.54(2) .
B30A B30A 1.93(4) 2_767
F32A B30A 1.39(2) 2_767
O32A B30B 1.08(2) .
B30B F31B 1.48(3) .
B30B N202 1.54(3) .
B30B N201 1.60(2) .
B31B F32B 1.40(2) .
B31B O31D 1.42(2) 2_557
B31B O31D 1.43(2) .
B31B N301 1.56(2) .
B31B N302 1.56(2) .
B31B F32B 1.73(2) 2_557
B31B B31B 1.73(4) 2_557
F32B B31B 1.73(2) 2_557
O31D B31B 1.42(2) 2_557
B31C F30A 1.39(2) .
B31C N302 1.60(3) .
B31C N301 1.65(2) .
C1 C30 1.407(11) .
C1 C2 1.407(13) .
C1 N4 1.448(11) .
C2 C3 1.350(12) .
C3 C4 1.388(13) .
C4 N4 1.326(10) .
C4 C5 1.528(13) .
C5 C8 1.496(14) .
C5 C6 1.536(13) .
C5 C7 1.552(13) .
C8 N1 1.351(10) .
C8 C9 1.389(13) .
C9 C10 1.395(13) .
C10 C11 1.415(12) .
C11 N1 1.393(12) .
C11 C12 1.432(12) .
C12 C19 1.421(12) .
C12 C13 1.551(13) .
C13 C18 1.354(12) .
C13 C14 1.391(13) .
C14 C15 1.338(14) .
C14 F5 1.349(11) .
C15 C16 1.357(14) .
C15 F4 1.369(11) .
C16 F3 1.310(11) .
C16 C17 1.362(14) .
C17 F2 1.356(11) .
C17 C18 1.416(13) .
C18 F1 1.347(10) .
C19 N2 1.373(12) .
C19 C20 1.437(12) .
C20 C21 1.390(11) .
C21 C22 1.403(13) .
C22 N2 1.351(10) .
C22 C23 1.520(11) .
C23 C26 1.488(13) .
C23 C25 1.533(12) .
C23 C24 1.548(13) .
C26 N3 1.330(10) .
C26 C27 1.426(13) .
C27 C28 1.328(13) .
C28 C29 1.461(11) .
C29 C30 1.368(12) .
C29 N3 1.428(11) .
C30 C31 1.500(13) .
C31 C36 1.372(12) .
C31 C32 1.381(13) .
C32 F6 1.346(10) .
C32 C33 1.419(13) .
C33 F7 1.327(11) .
C33 C34 1.375(13) .
C34 C35 1.365(13) .
C34 F8 1.395(11) .
C35 C36 1.344(13) .
C35 F9 1.344(10) .
C36 F10 1.332(11) .
C301 C302 1.574(14) .
C302 C304 1.472(13) .
C302 C312 1.511(14) .
C302 C303 1.554(12) .
C304 N302 1.341(10) .
C304 C305 1.365(13) .
C305 C306 1.358(12) .
C306 C307 1.391(13) .
C307 N302 1.415(11) .
C307 C308 1.426(11) .
C308 C309 1.447(13) 2_557
C308 C313 1.487(13) .
C309 N301 1.382(12) .
C309 C310 1.392(12) .
C309 C308 1.447(13) 2_557
C310 C311 1.352(13) .
C311 C312 1.401(13) .
C312 N301 1.328(10) .
C313 C318 1.383(12) .
C313 C314 1.428(13) .
C314 F305 1.363(11) .
C314 C315 1.366(14) .
C315 F304 1.333(11) .
C315 C316 1.383(14) .
C316 F303 1.317(11) .
C316 C317 1.398(14) .
C317 F302 1.324(11) .
C317 C318 1.362(14) .
C318 F301 1.357(10) .
C101 C130 1.389(12) .
C101 N101 1.397(11) .
C101 C102 1.436(12) .
C102 C103 1.346(13) .
C103 C104 1.453(13) .
C104 N101 1.325(10) .
C104 C105 1.512(13) .
C105 C107 1.502(11) .
C105 C108 1.511(13) .
C105 C106 1.529(13) .
C108 N102 1.344(10) .
C108 C109 1.417(13) .
C109 C110 1.381(13) .
C110 C111 1.431(12) .
C111 N102 1.391(11) .
C111 C112 1.391(13) .
C112 C119 1.434(12) .
C112 C113 1.510(14) .
C113 C118 1.354(14) .
C113 C114 1.414(13) .
C114 F101 1.336(10) .
C114 C115 1.354(13) .
C115 F102 1.337(10) .
C115 C116 1.439(14) .
C116 C117 1.348(13) .
C116 F103 1.352(11) .
C117 F104 1.336(11) .
C117 C118 1.379(13) .
C118 F105 1.348(10) .
C119 N103 1.399(11) .
C119 C120 1.437(12) .
C120 C121 1.391(12) .
C121 C122 1.399(13) .
C122 N103 1.337(10) .
C122 C123 1.507(13) .
C123 C126 1.520(13) .
C123 C125 1.540(11) .
C123 C124 1.553(12) .
C126 N104 1.331(11) .
C126 C127 1.369(13) .
C127 C128 1.345(12) .
C128 C129 1.415(12) .
C129 N104 1.402(12) .
C129 C130 1.425(12) .
C130 C131 1.488(14) .
C131 C132 1.401(13) .
C131 C136 1.409(14) .
C132 F106 1.353(12) .
C132 C133 1.406(14) .
C133 C134 1.305(14) .
C133 F107 1.351(10) .
C134 F108 1.386(12) .
C134 C135 1.406(14) .
C135 F109 1.334(11) .
C135 C136 1.377(14) .
C136 F110 1.313(10) .
C201 C203 1.575(11) .
C202 C203 1.563(12) .
C203 C204 1.504(13) .
C203 C212 1.528(13) .
C204 N201 1.358(11) .
C204 C205 1.413(12) .
C205 C206 1.402(13) .
C206 C207 1.394(13) .
C207 N201 1.394(12) .
C207 C208 1.471(12) .
C208 C209 1.400(12) 2_767
C208 C213 1.497(13) .
C209 C208 1.400(12) 2_767
C209 C210 1.408(12) .
C209 N202 1.430(12) .
C210 C211 1.352(13) .
C211 C212 1.351(13) .
C212 N202 1.358(11) .
C213 C214 1.364(13) .
C213 C218 1.409(13) .
C214 C215 1.351(14) .
C214 F201 1.355(11) .
C215 F202 1.330(11) .
C215 C216 1.378(15) .
C216 F203 1.297(11) .
C216 C217 1.379(13) .
C217 F204 1.351(11) .
C217 C218 1.361(14) .
C218 F205 1.356(10) .
